data_4103633
loop_
_publ_author_name
'K. Cory MacLeod'
'Julia L. Conway'
'Brian O. Patrick'
'Kevin M. Smith'

_publ_section_title
;
 Exploring Chromium(III)-Alkyl Bond Homolysis with CpCr[(ArNCMe)2CH](R)
 Complexes
;
_journal_name_full 'Journal of the American Chemical Society'
_journal_page_first 17325
_journal_page_last 17334
_journal_paper_doi 10.1021/ja1083392
_journal_volume 132
_journal_year 2010
_chemical_formula_sum 'C34 H49 Cr N2 Si'
_chemical_formula_weight 565.84
_chemical_name_systematic
;
 ?
;
_space_group_IT_number 14
_symmetry_cell_setting monoclinic
_symmetry_space_group_name_Hall '-P 2yn'
_symmetry_space_group_name_H-M 'P 1 21/n 1'
_atom_sites_solution_hydrogens geom
_atom_sites_solution_primary direct
_atom_sites_solution_secondary difmap
_audit_creation_method SHELXL-97
_cell_angle_alpha 90.00
_cell_angle_beta 90.495(4)
_cell_angle_gamma 90.00
_cell_formula_units_Z 4
_cell_length_a 10.8474(11)
_cell_length_b 15.7337(14)
_cell_length_c 18.6138(19)
_cell_measurement_reflns_used 9986
_cell_measurement_temperature 173(2)
_cell_measurement_theta_max 28.03
_cell_measurement_theta_min 2.19
_cell_volume 3176.7(5)
_computing_structure_refinement 'SHELXL-97 (Sheldrick, 1997)'
_diffrn_ambient_temperature 173(2)
_diffrn_measured_fraction_theta_full 0.998
_diffrn_measured_fraction_theta_max 0.998
_diffrn_measurement_device_type 'Bruker X8 APEX II'
_diffrn_measurement_method 'area detector'
_diffrn_radiation_monochromator graphite
_diffrn_radiation_source 'fine-focus sealed tube'
_diffrn_radiation_type MoK\a
_diffrn_radiation_wavelength 0.71073
_diffrn_reflns_av_R_equivalents 0.0311
_diffrn_reflns_av_sigmaI/netI 0.0278
_diffrn_reflns_limit_h_max 13
_diffrn_reflns_limit_h_min -14
_diffrn_reflns_limit_k_max 20
_diffrn_reflns_limit_k_min -20
_diffrn_reflns_limit_l_max 24
_diffrn_reflns_limit_l_min -24
_diffrn_reflns_number 41404
_diffrn_reflns_theta_full 28.03
_diffrn_reflns_theta_max 28.03
_diffrn_reflns_theta_min 1.69
_exptl_absorpt_coefficient_mu 0.422
_exptl_absorpt_correction_T_max 0.939
_exptl_absorpt_correction_T_min 0.884
_exptl_absorpt_correction_type multi-scan
_exptl_crystal_colour black
_exptl_crystal_density_diffrn 1.183
_exptl_crystal_density_method 'not measured'
_exptl_crystal_description irregular
_exptl_crystal_F_000 1220
_exptl_crystal_size_max 0.40
_exptl_crystal_size_mid 0.30
_exptl_crystal_size_min 0.15
_refine_diff_density_max 0.327
_refine_diff_density_min -0.306
_refine_diff_density_rms 0.049
_refine_ls_extinction_method none
_refine_ls_goodness_of_fit_ref 1.035
_refine_ls_hydrogen_treatment constr
_refine_ls_matrix_type full
_refine_ls_number_parameters 366
_refine_ls_number_reflns 7688
_refine_ls_number_restraints 0
_refine_ls_restrained_S_all 1.035
_refine_ls_R_factor_all 0.0494
_refine_ls_R_factor_gt 0.0358
_refine_ls_shift/su_max 0.007
_refine_ls_shift/su_mean 0.000
_refine_ls_structure_factor_coef Fsqd
_refine_ls_weighting_details 'calc w=1/[\s^2^(Fo^2^)+(0.0447P)^2^+1.4685P] where P=(Fo^2^+2Fc^2^)/3'
_refine_ls_weighting_scheme calc
_refine_ls_wR_factor_gt 0.0910
_refine_ls_wR_factor_ref 0.0990
_reflns_number_gt 6192
_reflns_number_total 7688
_reflns_threshold_expression >2sigma(I)
_cod_data_source_file ja1083392_si_002_06.cif
_cod_data_source_block 4b_Dep_CH2SiMe3
_cod_original_sg_symbol_H-M 'P 21/n'
_cod_database_code 4103633

loop_
_symmetry_equiv_pos_as_xyz
'x, y, z'
'-x+1/2, y+1/2, -z+1/2'
'-x, -y, -z'
'x-1/2, -y-1/2, z-1/2'

loop_
_atom_site_label
_atom_site_type_symbol
_atom_site_fract_x
_atom_site_fract_y
_atom_site_fract_z
_atom_site_U_iso_or_equiv
_atom_site_adp_type
_atom_site_occupancy
_atom_site_symmetry_multiplicity
_atom_site_calc_flag
_atom_site_refinement_flags
_atom_site_disorder_assembly
_atom_site_disorder_group
C1 C 0.91324(16) 0.28419(11) 0.65049(9) 0.0328(4) Uani 1 1 d . . .
H1A H 1.0034 0.2799 0.6521 0.049 Uiso 1 1 calc R . .
H1B H 0.8891 0.3442 0.6490 0.049 Uiso 1 1 calc R . .
H1C H 0.8818 0.2553 0.6074 0.049 Uiso 1 1 calc R . .
C2 C 0.85981(14) 0.24273(10) 0.71675(8) 0.0227(3) Uani 1 1 d . A .
C3 C 0.74748(14) 0.27567(9) 0.74022(8) 0.0235(3) Uani 1 1 d . . .
H3 H 0.7274 0.3314 0.7242 0.028 Uiso 1 1 calc R . .
C4 C 0.66093(13) 0.23608(9) 0.78464(8) 0.0220(3) Uani 1 1 d . A .
C5 C 0.53103(15) 0.27100(11) 0.78018(9) 0.0316(4) Uani 1 1 d . . .
H5A H 0.4840 0.2395 0.7437 0.047 Uiso 1 1 calc R . .
H5B H 0.5339 0.3313 0.7670 0.047 Uiso 1 1 calc R . .
H5C H 0.4911 0.2649 0.8269 0.047 Uiso 1 1 calc R . .
C6 C 1.01239(14) 0.13493(10) 0.70708(8) 0.0252(3) Uani 1 1 d . A .
C7 C 0.97948(15) 0.07966(11) 0.65098(9) 0.0317(4) Uani 1 1 d . . .
C8 C 1.07275(18) 0.03609(13) 0.61522(10) 0.0416(4) Uani 1 1 d . A .
H8 H 1.0515 -0.0027 0.5780 0.050 Uiso 1 1 calc R . .
C9 C 1.19534(18) 0.04823(14) 0.63291(11) 0.0444(5) Uani 1 1 d . . .
H9 H 1.2578 0.0186 0.6076 0.053 Uiso 1 1 calc R A .
C10 C 1.22624(16) 0.10340(13) 0.68731(10) 0.0396(4) Uani 1 1 d . A .
H10 H 1.3107 0.1119 0.6991 0.048 Uiso 1 1 calc R . .
C11 C 1.13647(15) 0.14723(11) 0.72573(9) 0.0313(4) Uani 1 1 d . . .
C12 C 0.8426(9) 0.0619(6) 0.6362(4) 0.0362(11) Uani 0.611(8) 1 d P A 1
H12A H 0.7943 0.1137 0.6466 0.043 Uiso 0.611(8) 1 calc PR A 1
H12B H 0.8141 0.0164 0.6688 0.043 Uiso 0.611(8) 1 calc PR A 1
C13 C 0.8178(3) 0.0345(3) 0.5576(2) 0.0458(12) Uani 0.611(8) 1 d P A 1
H13A H 0.8496 0.0780 0.5249 0.069 Uiso 0.611(8) 1 calc PR A 1
H13B H 0.7288 0.0279 0.5497 0.069 Uiso 0.611(8) 1 calc PR A 1
H13C H 0.8592 -0.0197 0.5483 0.069 Uiso 0.611(8) 1 calc PR A 1
C14 C 1.17748(16) 0.20535(13) 0.78545(11) 0.0404(4) Uani 1 1 d . A .
H14A H 1.2536 0.1821 0.8076 0.048 Uiso 1 1 calc R . .
H14B H 1.1131 0.2064 0.8228 0.048 Uiso 1 1 calc R . .
C15 C 1.2023(2) 0.29589(14) 0.76079(14) 0.0577(6) Uani 1 1 d . . .
H15A H 1.2623 0.2952 0.7217 0.087 Uiso 1 1 calc R A .
H15B H 1.2353 0.3291 0.8011 0.087 Uiso 1 1 calc R . .
H15C H 1.1252 0.3217 0.7437 0.087 Uiso 1 1 calc R . .
C16 C 0.58243(14) 0.12203(9) 0.85353(8) 0.0228(3) Uani 1 1 d . A .
C17 C 0.54596(15) 0.13113(10) 0.92523(9) 0.0291(3) Uani 1 1 d . . .
C18 C 0.44386(16) 0.08469(12) 0.94835(9) 0.0363(4) Uani 1 1 d . . .
H18 H 0.4169 0.0909 0.9965 0.044 Uiso 1 1 calc R . .
C19 C 0.38157(16) 0.03025(12) 0.90317(10) 0.0381(4) Uani 1 1 d . . .
H19 H 0.3120 -0.0003 0.9201 0.046 Uiso 1 1 calc R . .
C20 C 0.42013(15) 0.01993(11) 0.83321(10) 0.0325(4) Uani 1 1 d . . .
H20 H 0.3776 -0.0185 0.8024 0.039 Uiso 1 1 calc R . .
C21 C 0.52083(14) 0.06533(10) 0.80730(8) 0.0255(3) Uani 1 1 d . . .
C22 C 0.61201(18) 0.18863(12) 0.97731(9) 0.0377(4) Uani 1 1 d . . .
H22A H 0.7012 0.1878 0.9664 0.045 Uiso 1 1 calc R . .
H22B H 0.6017 0.1658 1.0264 0.045 Uiso 1 1 calc R . .
C23 C 0.5674(2) 0.28037(14) 0.97604(12) 0.0561(6) Uani 1 1 d . . .
H23A H 0.5906 0.3069 0.9305 0.084 Uiso 1 1 calc R . .
H23B H 0.6054 0.3117 1.0160 0.084 Uiso 1 1 calc R . .
H23C H 0.4776 0.2816 0.9808 0.084 Uiso 1 1 calc R . .
C24 C 0.56530(15) 0.05408(11) 0.73099(9) 0.0316(4) Uani 1 1 d . . .
H24A H 0.5337 0.1022 0.7019 0.038 Uiso 1 1 calc R . .
H24B H 0.6564 0.0579 0.7314 0.038 Uiso 1 1 calc R . .
C25 C 0.52868(19) -0.02770(12) 0.69397(10) 0.0409(4) Uani 1 1 d . . .
H25A H 0.5593 -0.0762 0.7220 0.061 Uiso 1 1 calc R . .
H25B H 0.5643 -0.0292 0.6458 0.061 Uiso 1 1 calc R . .
H25C H 0.4386 -0.0308 0.6901 0.061 Uiso 1 1 calc R . .
C26 C 0.9644(3) 0.05126(13) 0.92616(13) 0.0648(8) Uani 1 1 d . . .
H26 H 1.0096 0.0767 0.9644 0.078 Uiso 1 1 calc R . .
C27 C 0.8408(3) 0.02905(13) 0.92748(12) 0.0625(8) Uani 1 1 d . . .
H27 H 0.7860 0.0374 0.9664 0.075 Uiso 1 1 calc R . .
C28 C 0.81152(19) -0.00790(11) 0.86108(14) 0.0488(5) Uani 1 1 d . . .
H28 H 0.7335 -0.0299 0.8468 0.059 Uiso 1 1 calc R . .
C29 C 0.9161(2) -0.00642(11) 0.82064(10) 0.0430(5) Uani 1 1 d . . .
H29 H 0.9230 -0.0273 0.7729 0.052 Uiso 1 1 calc R . .
C30 C 1.00994(18) 0.03020(13) 0.86014(14) 0.0523(6) Uani 1 1 d . . .
H30 H 1.0919 0.0393 0.8444 0.063 Uiso 1 1 calc R . .
C31 C 0.90842(15) 0.24583(10) 0.89993(8) 0.0256(3) Uani 1 1 d . . .
H31A H 0.9555 0.2798 0.8647 0.031 Uiso 1 1 calc R . .
H31B H 0.8287 0.2756 0.9056 0.031 Uiso 1 1 calc R . .
C32 C 0.9187(3) 0.20780(18) 1.06549(11) 0.0754(8) Uani 1 1 d . . .
H32A H 0.8364 0.2314 1.0738 0.113 Uiso 1 1 calc R . .
H32B H 0.9704 0.2167 1.1083 0.113 Uiso 1 1 calc R . .
H32C H 0.9119 0.1468 1.0557 0.113 Uiso 1 1 calc R . .
C33 C 0.9868(3) 0.37792(14) 1.01026(12) 0.0601(7) Uani 1 1 d . . .
H33A H 1.0327 0.4104 0.9744 0.090 Uiso 1 1 calc R . .
H33B H 1.0247 0.3862 1.0577 0.090 Uiso 1 1 calc R . .
H33C H 0.9011 0.3977 1.0111 0.090 Uiso 1 1 calc R . .
C34 C 1.1566(2) 0.2315(2) 0.98388(16) 0.0851(10) Uani 1 1 d . . .
H34A H 1.1634 0.1708 0.9726 0.128 Uiso 1 1 calc R . .
H34B H 1.1951 0.2427 1.0308 0.128 Uiso 1 1 calc R . .
H34C H 1.1986 0.2647 0.9469 0.128 Uiso 1 1 calc R . .
N1 N 0.91580(11) 0.17626(8) 0.74704(6) 0.0211(3) Uani 1 1 d . . .
N2 N 0.68605(11) 0.16910(8) 0.82597(6) 0.0205(2) Uani 1 1 d . . .
Si1 Si 0.99029(5) 0.26240(3) 0.98650(3) 0.03584(12) Uani 1 1 d . . .
Cr1 Cr 0.86363(2) 0.132466(14) 0.845083(12) 0.01933(7) Uani 1 1 d . A .
C12B C 0.8525(16) 0.0727(11) 0.6182(6) 0.0362(11) Uani 0.389(8) 1 d P A 2
H12C H 0.7922 0.0943 0.6535 0.043 Uiso 0.389(8) 1 calc PR A 2
H12D H 0.8484 0.1104 0.5757 0.043 Uiso 0.389(8) 1 calc PR A 2
C13B C 0.8145(5) -0.0119(5) 0.5962(5) 0.058(3) Uani 0.389(8) 1 d P A 2
H13D H 0.8720 -0.0338 0.5604 0.087 Uiso 0.389(8) 1 calc PR A 2
H13E H 0.7313 -0.0094 0.5753 0.087 Uiso 0.389(8) 1 calc PR A 2
H13F H 0.8144 -0.0497 0.6381 0.087 Uiso 0.389(8) 1 calc PR A 2

loop_
_atom_site_aniso_label
_atom_site_aniso_U_11
_atom_site_aniso_U_22
_atom_site_aniso_U_33
_atom_site_aniso_U_23
_atom_site_aniso_U_13
_atom_site_aniso_U_12
C1 0.0319(8) 0.0385(9) 0.0280(8) 0.0119(7) 0.0054(7) 0.0020(7)
C2 0.0254(7) 0.0228(7) 0.0199(7) 0.0018(6) -0.0007(6) -0.0027(6)
C3 0.0268(7) 0.0189(7) 0.0249(7) 0.0049(6) -0.0004(6) 0.0024(6)
C4 0.0232(7) 0.0206(7) 0.0223(7) -0.0008(6) 0.0001(6) 0.0019(6)
C5 0.0257(8) 0.0317(9) 0.0374(9) 0.0075(7) 0.0027(7) 0.0070(7)
C6 0.0238(7) 0.0276(8) 0.0242(7) 0.0037(6) 0.0037(6) 0.0034(6)
C7 0.0292(8) 0.0390(9) 0.0270(8) -0.0036(7) 0.0045(7) 0.0055(7)
C8 0.0414(10) 0.0486(11) 0.0349(9) -0.0102(8) 0.0064(8) 0.0099(9)
C9 0.0362(10) 0.0530(12) 0.0442(11) -0.0013(9) 0.0132(8) 0.0176(9)
C10 0.0242(8) 0.0481(11) 0.0466(11) 0.0065(9) 0.0059(7) 0.0080(8)
C11 0.0259(8) 0.0336(9) 0.0344(9) 0.0045(7) 0.0021(7) 0.0022(7)
C12 0.0316(18) 0.060(3) 0.017(3) -0.012(3) 0.010(3) -0.0014(17)
C13 0.0426(18) 0.059(3) 0.036(2) -0.0140(19) 0.0019(14) -0.0019(17)
C14 0.0240(8) 0.0484(11) 0.0486(11) -0.0067(9) -0.0013(8) -0.0007(8)
C15 0.0437(12) 0.0395(11) 0.0895(18) -0.0084(11) -0.0159(12) 0.0062(10)
C16 0.0227(7) 0.0213(7) 0.0246(7) 0.0044(6) 0.0044(6) 0.0030(6)
C17 0.0328(8) 0.0284(8) 0.0261(8) 0.0028(6) 0.0069(6) 0.0050(7)
C18 0.0379(9) 0.0421(10) 0.0292(8) 0.0093(7) 0.0135(7) 0.0054(8)
C19 0.0294(9) 0.0408(10) 0.0444(10) 0.0134(8) 0.0109(8) -0.0026(8)
C20 0.0268(8) 0.0304(9) 0.0405(9) 0.0052(7) 0.0022(7) -0.0047(7)
C21 0.0241(7) 0.0248(8) 0.0276(8) 0.0035(6) 0.0027(6) 0.0013(6)
C22 0.0475(11) 0.0413(10) 0.0243(8) -0.0040(7) 0.0082(7) -0.0008(8)
C23 0.0831(17) 0.0407(11) 0.0446(12) -0.0114(9) 0.0091(11) 0.0027(11)
C24 0.0290(8) 0.0364(9) 0.0293(8) -0.0047(7) 0.0039(7) -0.0068(7)
C25 0.0483(11) 0.0362(10) 0.0382(10) -0.0072(8) -0.0002(8) -0.0025(9)
C26 0.111(2) 0.0254(10) 0.0573(14) 0.0081(9) -0.0519(15) 0.0072(12)
C27 0.109(2) 0.0339(11) 0.0451(12) 0.0246(9) 0.0382(13) 0.0320(13)
C28 0.0373(10) 0.0200(8) 0.0889(17) 0.0154(9) -0.0089(10) -0.0027(8)
C29 0.0721(14) 0.0204(8) 0.0365(9) 0.0014(7) 0.0022(9) 0.0169(9)
C30 0.0322(10) 0.0330(10) 0.0915(18) 0.0292(11) -0.0029(10) 0.0093(8)
C31 0.0312(8) 0.0222(7) 0.0232(7) -0.0020(6) -0.0048(6) -0.0001(6)
C32 0.128(2) 0.0712(17) 0.0262(10) 0.0055(11) -0.0180(13) -0.0209(17)
C33 0.0960(19) 0.0405(11) 0.0435(12) -0.0144(9) -0.0237(12) -0.0025(12)
C34 0.0601(16) 0.120(3) 0.0749(18) -0.0415(18) -0.0415(14) 0.0323(16)
N1 0.0212(6) 0.0224(6) 0.0197(6) 0.0003(5) 0.0003(5) 0.0021(5)
N2 0.0230(6) 0.0190(6) 0.0194(6) 0.0004(5) 0.0017(5) -0.0003(5)
Si1 0.0474(3) 0.0331(3) 0.0268(2) -0.00650(19) -0.0142(2) 0.0037(2)
Cr1 0.02377(13) 0.01644(12) 0.01773(12) 0.00152(8) -0.00185(9) 0.00157(9)
C12B 0.0316(18) 0.060(3) 0.017(3) -0.012(3) 0.010(3) -0.0014(17)
C13B 0.045(3) 0.054(4) 0.074(5) -0.033(4) 0.008(3) -0.006(3)

loop_
_atom_type_symbol
_atom_type_description
_atom_type_scat_dispersion_real
_atom_type_scat_dispersion_imag
_atom_type_scat_source
C C 0.0033 0.0016 'International Tables Vol C Tables 4.2.6.8 and 6.1.1.4'
H H 0.0000 0.0000 'International Tables Vol C Tables 4.2.6.8 and 6.1.1.4'
N N 0.0061 0.0033 'International Tables Vol C Tables 4.2.6.8 and 6.1.1.4'
Si Si 0.0817 0.0704 'International Tables Vol C Tables 4.2.6.8 and 6.1.1.4'
Cr Cr 0.3209 0.6236 'International Tables Vol C Tables 4.2.6.8 and 6.1.1.4'

loop_
_geom_angle_atom_site_label_1
_geom_angle_atom_site_label_2
_geom_angle_atom_site_label_3
_geom_angle
C2 C1 H1A 109.5
C2 C1 H1B 109.5
H1A C1 H1B 109.5
C2 C1 H1C 109.5
H1A C1 H1C 109.5
H1B C1 H1C 109.5
N1 C2 C3 123.66(13)
N1 C2 C1 120.43(13)
C3 C2 C1 115.82(13)
C2 C3 C4 127.56(14)
C2 C3 H3 116.2
C4 C3 H3 116.2
N2 C4 C3 123.88(13)
N2 C4 C5 120.30(13)
C3 C4 C5 115.72(13)
C4 C5 H5A 109.5
C4 C5 H5B 109.5
H5A C5 H5B 109.5
C4 C5 H5C 109.5
H5A C5 H5C 109.5
H5B C5 H5C 109.5
C11 C6 C7 120.54(15)
C11 C6 N1 120.64(14)
C7 C6 N1 118.77(14)
C8 C7 C6 118.60(16)
C8 C7 C12B 115.8(6)
C6 C7 C12B 124.9(6)
C8 C7 C12 122.0(4)
C6 C7 C12 119.1(4)
C12B C7 C12 14.7(5)
C9 C8 C7 121.26(18)
C9 C8 H8 119.4
C7 C8 H8 119.4
C10 C9 C8 119.47(16)
C10 C9 H9 120.3
C8 C9 H9 120.3
C9 C10 C11 121.56(17)
C9 C10 H10 119.2
C11 C10 H10 119.2
C10 C11 C6 118.55(17)
C10 C11 C14 118.43(16)
C6 C11 C14 123.02(15)
C7 C12 C13 112.4(5)
C7 C12 H12A 109.1
C13 C12 H12A 109.1
C7 C12 H12B 109.1
C13 C12 H12B 109.1
H12A C12 H12B 107.9
C11 C14 C15 113.47(17)
C11 C14 H14A 108.9
C15 C14 H14A 108.9
C11 C14 H14B 108.9
C15 C14 H14B 108.9
H14A C14 H14B 107.7
C14 C15 H15A 109.5
C14 C15 H15B 109.5
H15A C15 H15B 109.5
C14 C15 H15C 109.5
H15A C15 H15C 109.5
H15B C15 H15C 109.5
C17 C16 C21 120.75(14)
C17 C16 N2 120.82(14)
C21 C16 N2 118.41(13)
C18 C17 C16 118.06(16)
C18 C17 C22 119.37(15)
C16 C17 C22 122.57(15)
C19 C18 C17 121.61(16)
C19 C18 H18 119.2
C17 C18 H18 119.2
C18 C19 C20 119.95(16)
C18 C19 H19 120.0
C20 C19 H19 120.0
C19 C20 C21 120.69(17)
C19 C20 H20 119.7
C21 C20 H20 119.7
C20 C21 C16 118.90(15)
C20 C21 C24 121.42(15)
C16 C21 C24 119.68(13)
C17 C22 C23 114.27(17)
C17 C22 H22A 108.7
C23 C22 H22A 108.7
C17 C22 H22B 108.7
C23 C22 H22B 108.7
H22A C22 H22B 107.6
C22 C23 H23A 109.5
C22 C23 H23B 109.5
H23A C23 H23B 109.5
C22 C23 H23C 109.5
H23A C23 H23C 109.5
H23B C23 H23C 109.5
C25 C24 C21 116.27(14)
C25 C24 H24A 108.2
C21 C24 H24A 108.2
C25 C24 H24B 108.2
C21 C24 H24B 108.2
H24A C24 H24B 107.4
C24 C25 H25A 109.5
C24 C25 H25B 109.5
H25A C25 H25B 109.5
C24 C25 H25C 109.5
H25A C25 H25C 109.5
H25B C25 H25C 109.5
C30 C26 C27 108.1(2)
C30 C26 Cr1 73.31(11)
C27 C26 Cr1 72.01(12)
C30 C26 H26 125.9
C27 C26 H26 125.9
Cr1 C26 H26 120.5
C26 C27 C28 107.55(19)
C26 C27 Cr1 72.16(11)
C28 C27 Cr1 73.99(11)
C26 C27 H27 126.2
C28 C27 H27 126.2
Cr1 C27 H27 119.5
C29 C28 C27 107.2(2)
C29 C28 Cr1 72.92(11)
C27 C28 Cr1 70.20(11)
C29 C28 H28 126.4
C27 C28 H28 126.4
Cr1 C28 H28 122.2
C28 C29 C30 109.03(19)
C28 C29 Cr1 72.53(10)
C30 C29 Cr1 71.37(11)
C28 C29 H29 125.5
C30 C29 H29 125.5
Cr1 C29 H29 122.3
C26 C30 C29 108.1(2)
C26 C30 Cr1 71.50(12)
C29 C30 Cr1 73.65(11)
C26 C30 H30 126.0
C29 C30 H30 126.0
Cr1 C30 H30 120.6
Si1 C31 Cr1 130.31(8)
Si1 C31 H31A 104.7
Cr1 C31 H31A 104.7
Si1 C31 H31B 104.7
Cr1 C31 H31B 104.7
H31A C31 H31B 105.7
Si1 C32 H32A 109.5
Si1 C32 H32B 109.5
H32A C32 H32B 109.5
Si1 C32 H32C 109.5
H32A C32 H32C 109.5
H32B C32 H32C 109.5
Si1 C33 H33A 109.5
Si1 C33 H33B 109.5
H33A C33 H33B 109.5
Si1 C33 H33C 109.5
H33A C33 H33C 109.5
H33B C33 H33C 109.5
Si1 C34 H34A 109.5
Si1 C34 H34B 109.5
H34A C34 H34B 109.5
Si1 C34 H34C 109.5
H34A C34 H34C 109.5
H34B C34 H34C 109.5
C2 N1 C6 117.74(12)
C2 N1 Cr1 121.07(10)
C6 N1 Cr1 121.18(9)
C4 N2 C16 117.07(12)
C4 N2 Cr1 120.85(10)
C16 N2 Cr1 122.02(9)
C31 Si1 C34 113.35(10)
C31 Si1 C33 109.39(9)
C34 Si1 C33 106.30(14)
C31 Si1 C32 114.75(10)
C34 Si1 C32 107.88(15)
C33 Si1 C32 104.48(12)
N1 Cr1 N2 91.00(5)
N1 Cr1 C31 94.76(6)
N2 Cr1 C31 93.36(6)
N1 Cr1 C27 152.69(6)
N2 Cr1 C27 102.36(8)
C31 Cr1 C27 107.91(8)
N1 Cr1 C26 130.96(9)
N2 Cr1 C26 136.82(9)
C31 Cr1 C26 92.69(7)
C27 Cr1 C26 35.83(10)
N1 Cr1 C30 98.67(7)
N2 Cr1 C30 151.42(7)
C31 Cr1 C30 112.37(8)
C27 Cr1 C30 59.04(8)
C26 Cr1 C30 35.19(9)
N1 Cr1 C28 120.78(7)
N2 Cr1 C28 93.51(6)
C31 Cr1 C28 143.62(8)
C27 Cr1 C28 35.81(9)
C26 Cr1 C28 59.14(8)
C30 Cr1 C28 58.46(7)
N1 Cr1 C29 94.18(6)
N2 Cr1 C29 117.92(7)
C31 Cr1 C29 147.24(7)
C27 Cr1 C29 58.53(7)
C26 Cr1 C29 58.35(8)
C30 Cr1 C29 34.98(8)
C28 Cr1 C29 34.55(8)
C13B C12B C7 116.0(13)
C13B C12B H12C 108.3
C7 C12B H12C 108.3
C13B C12B H12D 108.3
C7 C12B H12D 108.3
H12C C12B H12D 107.4
C12B C13B H13D 109.5
C12B C13B H13E 109.5
H13D C13B H13E 109.5
C12B C13B H13F 109.5
H13D C13B H13F 109.5
H13E C13B H13F 109.5

loop_
_geom_bond_atom_site_label_1
_geom_bond_atom_site_label_2
_geom_bond_distance
C1 C2 1.515(2)
C1 H1A 0.9800
C1 H1B 0.9800
C1 H1C 0.9800
C2 N1 1.3322(19)
C2 C3 1.398(2)
C3 C4 1.402(2)
C3 H3 0.9500
C4 N2 1.3316(19)
C4 C5 1.514(2)
C5 H5A 0.9800
C5 H5B 0.9800
C5 H5C 0.9800
C6 C11 1.401(2)
C6 C7 1.403(2)
C6 N1 1.4449(19)
C7 C8 1.396(2)
C7 C12B 1.505(18)
C7 C12 1.534(10)
C8 C9 1.380(3)
C8 H8 0.9500
C9 C10 1.373(3)
C9 H9 0.9500
C10 C11 1.396(2)
C10 H10 0.9500
C11 C14 1.504(3)
C12 C13 1.546(9)
C12 H12A 0.9900
C12 H12B 0.9900
C13 H13A 0.9800
C13 H13B 0.9800
C13 H13C 0.9800
C14 C15 1.521(3)
C14 H14A 0.9900
C14 H14B 0.9900
C15 H15A 0.9800
C15 H15B 0.9800
C15 H15C 0.9800
C16 C17 1.403(2)
C16 C21 1.405(2)
C16 N2 1.4440(19)
C17 C18 1.398(2)
C17 C22 1.503(2)
C18 C19 1.374(3)
C18 H18 0.9500
C19 C20 1.381(3)
C19 H19 0.9500
C20 C21 1.395(2)
C20 H20 0.9500
C21 C24 1.514(2)
C22 C23 1.522(3)
C22 H22A 0.9900
C22 H22B 0.9900
C23 H23A 0.9800
C23 H23B 0.9800
C23 H23C 0.9800
C24 C25 1.511(2)
C24 H24A 0.9900
C24 H24B 0.9900
C25 H25A 0.9800
C25 H25B 0.9800
C25 H25C 0.9800
C26 C30 1.369(4)
C26 C27 1.386(4)
C26 Cr1 2.2530(19)
C26 H26 0.9500
C27 C28 1.400(3)
C27 Cr1 2.2511(18)
C27 H27 0.9500
C28 C29 1.367(3)
C28 Cr1 2.2997(18)
C28 H28 0.9500
C29 C30 1.377(3)
C29 Cr1 2.3045(17)
C29 H29 0.9500
C30 Cr1 2.2756(18)
C30 H30 0.9500
C31 Si1 1.8515(16)
C31 Cr1 2.1098(15)
C31 H31A 0.9900
C31 H31B 0.9900
C32 Si1 1.877(2)
C32 H32A 0.9800
C32 H32B 0.9800
C32 H32C 0.9800
C33 Si1 1.871(2)
C33 H33A 0.9800
C33 H33B 0.9800
C33 H33C 0.9800
C34 Si1 1.870(3)
C34 H34A 0.9800
C34 H34B 0.9800
C34 H34C 0.9800
N1 Cr1 2.0355(12)
N2 Cr1 2.0390(13)
C12B C13B 1.452(19)
C12B H12C 0.9900
C12B H12D 0.9900
C13B H13D 0.9800
C13B H13E 0.9800
C13B H13F 0.9800

loop_
_geom_torsion_atom_site_label_1
_geom_torsion_atom_site_label_2
_geom_torsion_atom_site_label_3
_geom_torsion_atom_site_label_4
_geom_torsion
N1 C2 C3 C4 -17.0(3)
C1 C2 C3 C4 159.55(16)
C2 C3 C4 N2 17.6(3)
C2 C3 C4 C5 -158.91(16)
C11 C6 C7 C8 1.2(3)
N1 C6 C7 C8 -176.35(15)
C11 C6 C7 C12B -169.2(6)
N1 C6 C7 C12B 13.3(6)
C11 C6 C7 C12 174.9(4)
N1 C6 C7 C12 -2.7(4)
C6 C7 C8 C9 -1.7(3)
C12B C7 C8 C9 169.6(6)
C12 C7 C8 C9 -175.1(4)
C7 C8 C9 C10 0.8(3)
C8 C9 C10 C11 0.5(3)
C9 C10 C11 C6 -0.9(3)
C9 C10 C11 C14 178.91(18)
C7 C6 C11 C10 0.0(2)
N1 C6 C11 C10 177.56(15)
C7 C6 C11 C14 -179.79(16)
N1 C6 C11 C14 -2.2(2)
C8 C7 C12 C13 -31.5(8)
C6 C7 C12 C13 155.1(5)
C12B C7 C12 C13 38(4)
C10 C11 C14 C15 89.5(2)
C6 C11 C14 C15 -90.7(2)
C21 C16 C17 C18 -2.4(2)
N2 C16 C17 C18 179.12(14)
C21 C16 C17 C22 177.73(15)
N2 C16 C17 C22 -0.7(2)
C16 C17 C18 C19 1.2(3)
C22 C17 C18 C19 -178.94(17)
C17 C18 C19 C20 0.5(3)
C18 C19 C20 C21 -1.1(3)
C19 C20 C21 C16 -0.2(2)
C19 C20 C21 C24 179.29(16)
C17 C16 C21 C20 1.9(2)
N2 C16 C21 C20 -179.60(14)
C17 C16 C21 C24 -177.53(15)
N2 C16 C21 C24 0.9(2)
C18 C17 C22 C23 -93.3(2)
C16 C17 C22 C23 86.5(2)
C20 C21 C24 C25 -21.3(2)
C16 C21 C24 C25 158.09(15)
C30 C26 C27 C28 1.2(2)
Cr1 C26 C27 C28 66.06(13)
C30 C26 C27 Cr1 -64.90(14)
C26 C27 C28 C29 -0.8(2)
Cr1 C27 C28 C29 64.00(13)
C26 C27 C28 Cr1 -64.84(13)
C27 C28 C29 C30 0.2(2)
Cr1 C28 C29 C30 62.42(13)
C27 C28 C29 Cr1 -62.22(13)
C27 C26 C30 C29 -1.0(2)
Cr1 C26 C30 C29 -65.09(13)
C27 C26 C30 Cr1 64.05(14)
C28 C29 C30 C26 0.5(2)
Cr1 C29 C30 C26 63.68(14)
C28 C29 C30 Cr1 -63.16(13)
C3 C2 N1 C6 163.94(14)
C1 C2 N1 C6 -12.4(2)
C3 C2 N1 Cr1 -14.4(2)
C1 C2 N1 Cr1 169.25(11)
C11 C6 N1 C2 104.67(17)
C7 C6 N1 C2 -77.75(19)
C11 C6 N1 Cr1 -77.02(17)
C7 C6 N1 Cr1 100.56(15)
C3 C4 N2 C16 -164.04(14)
C5 C4 N2 C16 12.3(2)
C3 C4 N2 Cr1 13.2(2)
C5 C4 N2 Cr1 -170.39(11)
C17 C16 N2 C4 -103.44(17)
C21 C16 N2 C4 78.08(17)
C17 C16 N2 Cr1 79.32(16)
C21 C16 N2 Cr1 -99.16(14)
Cr1 C31 Si1 C34 67.23(17)
Cr1 C31 Si1 C33 -174.34(13)
Cr1 C31 Si1 C32 -57.33(16)
C2 N1 Cr1 N2 31.36(12)
C6 N1 Cr1 N2 -146.90(11)
C2 N1 Cr1 C31 -62.10(12)
C6 N1 Cr1 C31 119.64(12)
C2 N1 Cr1 C27 151.4(2)
C6 N1 Cr1 C27 -26.9(2)
C2 N1 Cr1 C26 -159.83(12)
C6 N1 Cr1 C26 21.91(15)
C2 N1 Cr1 C30 -175.62(13)
C6 N1 Cr1 C30 6.12(13)
C2 N1 Cr1 C28 126.04(12)
C6 N1 Cr1 C28 -52.21(13)
C2 N1 Cr1 C29 149.45(13)
C6 N1 Cr1 C29 -28.81(13)
C4 N2 Cr1 N1 -30.74(11)
C16 N2 Cr1 N1 146.40(11)
C4 N2 Cr1 C31 64.09(12)
C16 N2 Cr1 C31 -118.77(11)
C4 N2 Cr1 C27 173.26(12)
C16 N2 Cr1 C27 -9.60(13)
C4 N2 Cr1 C26 161.64(12)
C16 N2 Cr1 C26 -21.22(16)
C4 N2 Cr1 C30 -141.07(17)
C16 N2 Cr1 C30 36.1(2)
C4 N2 Cr1 C28 -151.66(13)
C16 N2 Cr1 C28 25.48(12)
C4 N2 Cr1 C29 -126.00(12)
C16 N2 Cr1 C29 51.14(13)
Si1 C31 Cr1 N1 -135.70(11)
Si1 C31 Cr1 N2 133.02(11)
Si1 C31 Cr1 C27 28.88(14)
Si1 C31 Cr1 C26 -4.21(14)
Si1 C31 Cr1 C30 -34.28(14)
Si1 C31 Cr1 C28 32.47(18)
Si1 C31 Cr1 C29 -30.36(19)
C26 C27 Cr1 N1 76.0(3)
C28 C27 Cr1 N1 -38.9(3)
C26 C27 Cr1 N2 -166.38(14)
C28 C27 Cr1 N2 78.66(13)
C26 C27 Cr1 C31 -68.68(15)
C28 C27 Cr1 C31 176.36(12)
C28 C27 Cr1 C26 -114.95(19)
C26 C27 Cr1 C30 37.14(14)
C28 C27 Cr1 C30 -77.82(14)
C26 C27 Cr1 C28 114.95(19)
C26 C27 Cr1 C29 78.28(15)
C28 C27 Cr1 C29 -36.68(12)
C30 C26 Cr1 N1 -27.82(18)
C27 C26 Cr1 N1 -143.88(14)
C30 C26 Cr1 N2 135.70(14)
C27 C26 Cr1 N2 19.64(19)
C30 C26 Cr1 C31 -126.49(14)
C27 C26 Cr1 C31 117.45(14)
C30 C26 Cr1 C27 116.06(19)
C27 C26 Cr1 C30 -116.06(19)
C30 C26 Cr1 C28 77.89(14)
C27 C26 Cr1 C28 -38.17(13)
C30 C26 Cr1 C29 37.24(13)
C27 C26 Cr1 C29 -78.81(14)
C26 C30 Cr1 N1 159.11(14)
C29 C30 Cr1 N1 -84.87(13)
C26 C30 Cr1 N2 -92.4(2)
C29 C30 Cr1 N2 23.6(2)
C26 C30 Cr1 C31 60.28(15)
C29 C30 Cr1 C31 176.30(12)
C26 C30 Cr1 C27 -37.83(14)
C29 C30 Cr1 C27 78.19(14)
C29 C30 Cr1 C26 116.02(19)
C26 C30 Cr1 C28 -79.97(16)
C29 C30 Cr1 C28 36.05(13)
C26 C30 Cr1 C29 -116.02(19)
C29 C28 Cr1 N1 44.32(15)
C27 C28 Cr1 N1 160.39(13)
C29 C28 Cr1 N2 137.58(13)
C27 C28 Cr1 N2 -106.35(14)
C29 C28 Cr1 C31 -121.92(15)
C27 C28 Cr1 C31 -5.8(2)
C29 C28 Cr1 C27 -116.07(19)
C29 C28 Cr1 C26 -77.88(15)
C27 C28 Cr1 C26 38.19(15)
C29 C28 Cr1 C30 -36.50(13)
C27 C28 Cr1 C30 79.58(16)
C27 C28 Cr1 C29 116.07(19)
C28 C29 Cr1 N1 -143.00(13)
C30 C29 Cr1 N1 99.17(13)
C28 C29 Cr1 N2 -49.64(14)
C30 C29 Cr1 N2 -167.48(12)
C28 C29 Cr1 C31 111.49(17)
C30 C29 Cr1 C31 -6.3(2)
C28 C29 Cr1 C27 38.04(15)
C30 C29 Cr1 C27 -79.80(16)
C28 C29 Cr1 C26 80.36(16)
C30 C29 Cr1 C26 -37.47(14)
C28 C29 Cr1 C30 117.83(19)
C30 C29 Cr1 C28 -117.83(19)
C8 C7 C12B C13B 45.2(9)
C6 C7 C12B C13B -144.2(7)
C12 C7 C12B C13B -73(4)
